data_7700444
loop_
_publ_author_name
'Frogley, Benjamin J.'
'Hill, Anthony F.'
'Onn, Chee S.'

_publ_section_title
;
 Auriferous alkynylselenolatoalkylidynes.
;
_journal_issue 31
_journal_name_full 'Dalton transactions (Cambridge, England : 2003)'
_journal_page_first 11715
_journal_page_last 11723
_journal_paper_doi 10.1039/c9dt02314c
_journal_volume 48
_journal_year 2019
_chemical_formula_moiety 'C40 H46 Au2 B2 Cl2 N12 O4 Se2 W2, 3(C H Cl3)'
_chemical_formula_sum 'C43 H49 Au2 B2 Cl11 N12 O4 Se2 W2'
_chemical_formula_weight 2129.06
_space_group_crystal_system triclinic
_space_group_IT_number 2
_space_group_name_Hall '-P 1'
_space_group_name_H-M_alt 'P -1'
_symmetry_space_group_name_Hall '-P 1'
_symmetry_space_group_name_H-M 'P -1'
_atom_sites_solution_hydrogens mixed
_audit_creation_method SHELXL-2014/7
_audit_update_record
;
2019-04-23 deposited with the CCDC.    2019-07-04 downloaded from the CCDC.
;
_cell_angle_alpha 100.607(4)
_cell_angle_beta 110.753(4)
_cell_angle_gamma 92.489(4)
_cell_formula_units_Z 1
_cell_length_a 10.4581(5)
_cell_length_b 12.6675(6)
_cell_length_c 12.9896(6)
_cell_measurement_reflns_used 5780
_cell_measurement_temperature 150.0(1)
_cell_measurement_theta_max 29.5030
_cell_measurement_theta_min 4.0030
_cell_volume 1570.60(14)
_computing_cell_refinement
;
'Fri Mar 15 09:49:37 2019'
;
_computing_data_collection
;
'Fri Mar 15 09:49:37 2019'
;
_computing_data_reduction
;
'Fri Mar 15 09:49:37 2019'
;
_computing_structure_refinement 'SHELXL-2014/7 (Sheldrick, 2014)'
_computing_structure_solution 'SHELXT-2014/7 (Sheldrick, 2014)'
_diffrn_ambient_temperature 150.0(1)
_diffrn_detector_area_resol_mean 10.3744
_diffrn_measured_fraction_theta_full 0.998
_diffrn_measured_fraction_theta_max 0.998
_diffrn_measurement_device_type 'New Xcalibur, Atlas'
_diffrn_measurement_method '\w scans'
_diffrn_radiation_type MoK\a
_diffrn_radiation_wavelength 0.71073
_diffrn_reflns_av_R_equivalents 0.0317
_diffrn_reflns_av_unetI/netI 0.0496
_diffrn_reflns_Laue_measured_fraction_full 0.998
_diffrn_reflns_Laue_measured_fraction_max 0.998
_diffrn_reflns_limit_h_max 13
_diffrn_reflns_limit_h_min -10
_diffrn_reflns_limit_k_max 15
_diffrn_reflns_limit_k_min -15
_diffrn_reflns_limit_l_max 15
_diffrn_reflns_limit_l_min -16
_diffrn_reflns_number 12930
_diffrn_reflns_point_group_measured_fraction_full 0.998
_diffrn_reflns_point_group_measured_fraction_max 0.998
_diffrn_reflns_theta_full 25.242
_diffrn_reflns_theta_max 26.369
_diffrn_reflns_theta_min 3.270
_diffrn_source 'Enhance (Mo) X-ray Source'
_exptl_absorpt_coefficient_mu 9.982
_exptl_absorpt_correction_T_max 1.00000
_exptl_absorpt_correction_T_min 0.71132
_exptl_absorpt_correction_type multi-scan
_exptl_absorpt_process_details
;
'Fri Mar 15 09:49:37 2019'
;
_exptl_crystal_colour 'clear intense orange'
_exptl_crystal_density_diffrn 2.251
_exptl_crystal_description plate
_exptl_crystal_F_000 994
_exptl_crystal_size_max 0.1639
_exptl_crystal_size_mid 0.1119
_exptl_crystal_size_min 0.0744
_refine_diff_density_max 1.367
_refine_diff_density_min -1.566
_refine_diff_density_rms 0.171
_refine_ls_extinction_method none
_refine_ls_goodness_of_fit_ref 1.033
_refine_ls_hydrogen_treatment mixed
_refine_ls_matrix_type full
_refine_ls_number_parameters 371
_refine_ls_number_reflns 6403
_refine_ls_number_restraints 0
_refine_ls_restrained_S_all 1.033
_refine_ls_R_factor_all 0.0395
_refine_ls_R_factor_gt 0.0291
_refine_ls_shift/su_max 0.001
_refine_ls_shift/su_mean 0.000
_refine_ls_structure_factor_coef Fsqd
_refine_ls_weighting_details 'w=1/[\s^2^(Fo^2^)+(0.0232P)^2^] where P=(Fo^2^+2Fc^2^)/3'
_refine_ls_weighting_scheme calc
_refine_ls_wR_factor_gt 0.0586
_refine_ls_wR_factor_ref 0.0633
_reflns_Friedel_coverage 0.000
_reflns_number_gt 5423
_reflns_number_total 6403
_reflns_threshold_expression 'I > 2\s(I)'
_cod_data_source_file c9dt02314c2.cif
_cod_data_source_block Compound_5
_cod_depositor_comments 'Adding full bibliography for 7700440--7700447.cif.'
_cod_database_code 7700444
_shelx_shelxl_version_number 2014/7
_shelx_space_group_comment
;
The symmetry employed for this shelxl refinement is uniquely defined
by the following loop, which should always be used as a source of
symmetry information in preference to the above space-group names.
They are only intended as comments.
;

loop_
_space_group_symop_operation_xyz
'x, y, z'
'-x, -y, -z'

loop_
_atom_site_label
_atom_site_type_symbol
_atom_site_fract_x
_atom_site_fract_y
_atom_site_fract_z
_atom_site_U_iso_or_equiv
_atom_site_adp_type
_atom_site_occupancy
_atom_site_site_symmetry_order
_atom_site_calc_flag
_atom_site_refinement_flags_posn
_atom_site_refinement_flags_adp
_atom_site_refinement_flags_occupancy
_atom_site_disorder_assembly
_atom_site_disorder_group
Au1 Au 0.38282(2) 0.44004(2) 0.41729(2) 0.01621(6) Uani 1 1 d . . . . .
W1 W 0.70750(2) 0.77769(2) 0.66216(2) 0.01461(6) Uani 1 1 d . . . . .
Se1 Se 0.35137(6) 0.71672(4) 0.47675(5) 0.02264(13) Uani 1 1 d . . . . .
Cl1 Cl 0.05186(14) 0.66197(11) 0.28193(12) 0.0268(3) Uani 1 1 d . . . . .
Cl2A Cl 0.4637(2) 0.83963(15) 0.07004(17) 0.0546(5) Uani 1 1 d . . . . .
Cl1A Cl 0.4707(2) 0.67599(17) 0.19914(18) 0.0646(6) Uani 1 1 d . . . . .
Cl3A Cl 0.7127(2) 0.7446(2) 0.15833(17) 0.0659(6) Uani 1 1 d . . . . .
C1 C 0.5315(5) 0.7023(4) 0.5640(4) 0.0159(11) Uani 1 1 d . . . . .
C4 C 0.2826(5) 0.5734(4) 0.3912(4) 0.0165(11) Uani 1 1 d . . . . .
N5 N 0.7995(4) 0.7174(3) 0.8199(3) 0.0150(9) Uani 1 1 d . . . . .
N3 N 0.8854(4) 0.7182(3) 0.6248(3) 0.0173(9) Uani 1 1 d . . . . .
O2 O 0.6228(4) 0.8871(3) 0.4540(3) 0.0325(10) Uani 1 1 d . . . . .
N4 N 1.0135(4) 0.7343(3) 0.7095(4) 0.0171(9) Uani 1 1 d . . . . .
N6 N 0.9405(4) 0.7258(3) 0.8707(3) 0.0156(9) Uani 1 1 d . . . . .
N2 N 0.9845(4) 0.9064(3) 0.8272(3) 0.0153(9) Uani 1 1 d . . . . .
O1 O 0.5048(4) 0.8982(3) 0.7582(3) 0.0351(10) Uani 1 1 d . . . . .
C3 C 0.6567(6) 0.8481(4) 0.5320(5) 0.0198(12) Uani 1 1 d . . . . .
C5 C 0.1584(5) 0.5587(4) 0.3127(5) 0.0211(12) Uani 1 1 d . . . . .
H5 H 0.1243 0.4890 0.2705 0.025 Uiso 1 1 calc R U . . .
N1 N 0.8546(4) 0.9219(3) 0.7569(3) 0.0156(9) Uani 1 1 d . . . . .
C2 C 0.5796(6) 0.8544(4) 0.7240(5) 0.0247(13) Uani 1 1 d . . . . .
C11 C 0.7859(6) 0.6296(5) 0.4208(5) 0.0293(14) Uani 1 1 d . . . . .
H11A H 0.7311 0.5664 0.4197 0.044 Uiso 1 1 calc R U . . .
H11B H 0.8229 0.6139 0.3625 0.044 Uiso 1 1 calc R U . . .
H11C H 0.7297 0.6874 0.4083 0.044 Uiso 1 1 calc R U . . .
C12 C 0.9000(6) 0.6623(4) 0.5314(4) 0.0202(12) Uani 1 1 d . . . . .
C18 C 0.8566(6) 0.6309(4) 0.9624(4) 0.0201(12) Uani 1 1 d . . . . .
H18 H 0.8495 0.5908 1.0137 0.024 Uiso 1 1 calc R U . . .
C9 C 1.0575(6) 1.0037(4) 0.8819(4) 0.0217(12) Uani 1 1 d . . . . .
C17 C 0.7486(6) 0.6607(4) 0.8778(4) 0.0197(12) Uani 1 1 d . . . . .
C16 C 0.5990(6) 0.6373(4) 0.8494(5) 0.0285(13) Uani 1 1 d . . . . .
H16A H 0.5583 0.7038 0.8505 0.043 Uiso 1 1 calc R U . . .
H16B H 0.5835 0.6014 0.9036 0.043 Uiso 1 1 calc R U . . .
H16C H 0.5579 0.5914 0.7756 0.043 Uiso 1 1 calc R U . . .
B1 B 1.0314(6) 0.7923(4) 0.8285(5) 0.0172(13) Uani 1 1 d . . . . .
H1 H 1.1282 0.7982 0.8784 0.021 Uiso 1 1 calc R U . . .
C13 C 1.0364(6) 0.6420(4) 0.5576(4) 0.0222(12) Uani 1 1 d . . . . .
H13 H 1.0738 0.6051 0.5083 0.027 Uiso 1 1 calc R U . . .
C19 C 0.9758(6) 0.6727(4) 0.9549(4) 0.0186(11) Uani 1 1 d . . . . .
C14 C 1.1049(6) 0.6864(4) 0.6693(5) 0.0210(12) Uani 1 1 d . . . . .
C8 C 0.9753(6) 1.0819(4) 0.8460(5) 0.0239(13) Uani 1 1 d . . . . .
H8 H 0.9993 1.1564 0.8691 0.029 Uiso 1 1 calc R U . . .
C6 C 0.7289(6) 1.0799(4) 0.7070(5) 0.0330(15) Uani 1 1 d . . . . .
H6A H 0.7109 1.0606 0.6277 0.050 Uiso 1 1 calc R U . . .
H6B H 0.7466 1.1571 0.7319 0.050 Uiso 1 1 calc R U . . .
H6C H 0.6503 1.0541 0.7212 0.050 Uiso 1 1 calc R U . . .
C7 C 0.8526(6) 1.0295(4) 0.7702(4) 0.0208(12) Uani 1 1 d . . . . .
C10 C 1.2007(6) 1.0171(4) 0.9656(5) 0.0271(13) Uani 1 1 d . . . . .
H10A H 1.2035 0.9791 1.0237 0.041 Uiso 1 1 calc R U . . .
H10B H 1.2304 1.0926 0.9983 0.041 Uiso 1 1 calc R U . . .
H10C H 1.2605 0.9883 0.9287 0.041 Uiso 1 1 calc R U . . .
C15 C 1.2522(6) 0.6900(5) 0.7410(5) 0.0317(14) Uani 1 1 d . . . . .
H15A H 1.2918 0.7640 0.7725 0.048 Uiso 1 1 calc R U . . .
H15B H 1.3005 0.6554 0.6961 0.048 Uiso 1 1 calc R U . . .
H15C H 1.2595 0.6531 0.8007 0.048 Uiso 1 1 calc R U . . .
C20 C 1.1216(6) 0.6643(4) 1.0236(5) 0.0253(13) Uani 1 1 d . . . . .
H20A H 1.1668 0.6320 0.9750 0.038 Uiso 1 1 calc R U . . .
H20B H 1.1241 0.6204 1.0770 0.038 Uiso 1 1 calc R U . . .
H20C H 1.1680 0.7352 1.0631 0.038 Uiso 1 1 calc R U . . .
C1A C 0.5655(7) 0.7835(5) 0.1820(5) 0.0411(17) Uani 1 1 d . . . . .
H1A H 0.5948 0.8396 0.2513 0.049 Uiso 1 1 calc R U . . .
Cl4A Cl 1.0118(3) 1.10536(17) 0.5662(2) 0.0938(9) Uani 1 1 d . . . . .
Cl5A Cl 1.1953(4) 0.9585(3) 0.6454(4) 0.0636(12) Uani 0.5 1 d . . P . .
C2A C 1.0249(17) 0.9719(11) 0.5609(15) 0.054(4) Uani 0.5 1 d . . P A -1
H2A H 0.961(12) 0.938(9) 0.578(9) 0.03(3) Uiso 0.5 1 d . . P . .

loop_
_atom_site_aniso_label
_atom_site_aniso_U_11
_atom_site_aniso_U_22
_atom_site_aniso_U_33
_atom_site_aniso_U_23
_atom_site_aniso_U_13
_atom_site_aniso_U_12
Au1 0.01149(12) 0.01362(10) 0.01693(11) 0.00052(8) -0.00120(9) 0.00076(8)
W1 0.01044(12) 0.01324(11) 0.01475(11) 0.00099(8) -0.00072(9) 0.00052(8)
Se1 0.0131(3) 0.0159(3) 0.0280(3) 0.0009(2) -0.0037(2) 0.0021(2)
Cl1 0.0176(8) 0.0309(7) 0.0267(7) 0.0074(6) 0.0007(6) 0.0091(6)
Cl2A 0.0408(12) 0.0620(11) 0.0621(12) 0.0265(10) 0.0120(10) 0.0202(9)
Cl1A 0.0339(11) 0.0758(13) 0.0744(14) 0.0361(11) -0.0011(10) 0.0010(10)
Cl3A 0.0364(12) 0.1176(18) 0.0538(12) 0.0342(12) 0.0181(10) 0.0312(12)
C1 0.012(3) 0.010(2) 0.019(3) 0.002(2) -0.001(2) 0.0000(19)
C4 0.014(3) 0.014(2) 0.020(3) 0.000(2) 0.006(2) 0.002(2)
N5 0.010(2) 0.013(2) 0.017(2) -0.0015(17) 0.0020(19) -0.0025(17)
N3 0.013(2) 0.019(2) 0.015(2) 0.0023(18) 0.0010(19) 0.0005(18)
O2 0.035(3) 0.036(2) 0.023(2) 0.0120(19) 0.004(2) 0.0001(19)
N4 0.008(2) 0.016(2) 0.022(2) 0.0017(18) 0.000(2) -0.0003(17)
N6 0.013(2) 0.012(2) 0.015(2) -0.0002(17) -0.0011(19) 0.0009(17)
N2 0.013(2) 0.015(2) 0.011(2) 0.0005(17) -0.0011(19) -0.0027(17)
O1 0.030(3) 0.031(2) 0.044(3) -0.005(2) 0.019(2) 0.0067(19)
C3 0.018(3) 0.019(3) 0.020(3) 0.001(2) 0.006(3) -0.001(2)
C5 0.018(3) 0.014(3) 0.026(3) 0.002(2) 0.002(3) 0.006(2)
N1 0.011(2) 0.015(2) 0.015(2) 0.0021(18) -0.0015(19) 0.0011(17)
C2 0.023(3) 0.020(3) 0.021(3) 0.000(2) 0.000(3) -0.005(2)
C11 0.023(3) 0.034(3) 0.026(3) 0.003(3) 0.004(3) 0.005(3)
C12 0.022(3) 0.020(3) 0.016(3) 0.002(2) 0.005(2) 0.004(2)
C18 0.026(3) 0.019(3) 0.015(3) 0.003(2) 0.007(3) 0.003(2)
C9 0.023(3) 0.024(3) 0.013(3) 0.002(2) 0.002(2) -0.005(2)
C17 0.020(3) 0.017(3) 0.019(3) -0.003(2) 0.007(3) 0.001(2)
C16 0.025(4) 0.032(3) 0.027(3) 0.005(3) 0.009(3) -0.002(3)
B1 0.012(3) 0.015(3) 0.020(3) 0.002(2) 0.002(3) -0.003(2)
C13 0.019(3) 0.027(3) 0.023(3) 0.005(2) 0.011(3) 0.001(2)
C19 0.021(3) 0.015(2) 0.015(3) 0.000(2) 0.003(2) 0.001(2)
C14 0.018(3) 0.023(3) 0.024(3) 0.010(2) 0.007(3) 0.006(2)
C8 0.025(3) 0.014(3) 0.026(3) 0.002(2) 0.003(3) -0.002(2)
C6 0.032(4) 0.020(3) 0.042(4) 0.006(3) 0.008(3) 0.008(3)
C7 0.028(3) 0.019(3) 0.015(3) 0.006(2) 0.006(3) 0.005(2)
C10 0.018(3) 0.024(3) 0.025(3) -0.001(2) -0.005(3) -0.006(2)
C15 0.020(3) 0.044(4) 0.029(3) 0.003(3) 0.009(3) 0.008(3)
C20 0.022(3) 0.027(3) 0.024(3) 0.012(2) 0.002(3) 0.004(2)
C1A 0.035(4) 0.048(4) 0.032(4) -0.001(3) 0.007(3) 0.002(3)
Cl4A 0.132(2) 0.0473(12) 0.0872(18) -0.0099(12) 0.0342(17) 0.0187(14)
Cl5A 0.065(3) 0.046(2) 0.100(3) 0.034(2) 0.043(3) 0.0137(19)
C2A 0.050(11) 0.042(8) 0.085(13) 0.025(8) 0.036(10) 0.003(7)

loop_
_atom_type_symbol
_atom_type_description
_atom_type_scat_dispersion_real
_atom_type_scat_dispersion_imag
_atom_type_scat_source
C C 0.0033 0.0016 'International Tables Vol C Tables 4.2.6.8 and 6.1.1.4'
H H 0.0000 0.0000 'International Tables Vol C Tables 4.2.6.8 and 6.1.1.4'
Au Au -2.0133 8.8022 'International Tables Vol C Tables 4.2.6.8 and 6.1.1.4'
B B 0.0013 0.0007 'International Tables Vol C Tables 4.2.6.8 and 6.1.1.4'
Cl Cl 0.1484 0.1585 'International Tables Vol C Tables 4.2.6.8 and 6.1.1.4'
N N 0.0061 0.0033 'International Tables Vol C Tables 4.2.6.8 and 6.1.1.4'
O O 0.0106 0.0060 'International Tables Vol C Tables 4.2.6.8 and 6.1.1.4'
Se Se -0.0929 2.2259 'International Tables Vol C Tables 4.2.6.8 and 6.1.1.4'
W W -0.8490 6.8722 'International Tables Vol C Tables 4.2.6.8 and 6.1.1.4'

loop_
_geom_angle_atom_site_label_1
_geom_angle_atom_site_label_2
_geom_angle_atom_site_label_3
_geom_angle
_geom_angle_site_symmetry_1
_geom_angle_site_symmetry_3
C4 Au1 C1 175.2(2) . 2_666
C4 Au1 W1 131.35(15) . 2_666
C1 Au1 W1 43.90(14) 2_666 2_666
C4 Au1 Au1 93.27(15) . 2_666
C1 Au1 Au1 91.37(14) 2_666 2_666
W1 Au1 Au1 134.699(12) 2_666 2_666
C1 W1 C3 76.2(2) . .
C1 W1 C2 77.6(2) . .
C3 W1 C2 92.7(2) . .
C1 W1 N1 154.73(17) . .
C3 W1 N1 86.90(19) . .
C2 W1 N1 84.71(19) . .
C1 W1 N3 115.28(18) . .
C3 W1 N3 90.83(18) . .
C2 W1 N3 167.16(19) . .
N1 W1 N3 83.15(15) . .
C1 W1 N5 113.86(18) . .
C3 W1 N5 169.89(19) . .
C2 W1 N5 90.36(19) . .
N1 W1 N5 83.78(15) . .
N3 W1 N5 84.19(15) . .
C1 W1 Au1 48.42(13) . 2_666
C3 W1 Au1 108.10(15) . 2_666
C2 W1 Au1 111.31(16) . 2_666
N1 W1 Au1 156.85(10) . 2_666
N3 W1 Au1 79.19(11) . 2_666
N5 W1 Au1 79.66(10) . 2_666
C1 Se1 C4 102.5(2) . .
Se1 C1 W1 145.3(3) . .
Se1 C1 Au1 127.0(2) . 2_666
W1 C1 Au1 87.68(19) . 2_666
C5 C4 Se1 117.2(4) . .
C5 C4 Au1 117.7(4) . .
Se1 C4 Au1 125.0(3) . .
C17 N5 N6 106.1(4) . .
C17 N5 W1 134.4(4) . .
N6 N5 W1 119.2(3) . .
C12 N3 N4 106.6(4) . .
C12 N3 W1 133.7(4) . .
N4 N3 W1 119.7(3) . .
C14 N4 N3 109.6(4) . .
C14 N4 B1 130.5(4) . .
N3 N4 B1 119.8(4) . .
C19 N6 N5 110.3(4) . .
C19 N6 B1 130.2(5) . .
N5 N6 B1 119.5(4) . .
C9 N2 N1 109.0(4) . .
C9 N2 B1 129.1(4) . .
N1 N2 B1 121.8(4) . .
O2 C3 W1 177.7(5) . .
C4 C5 Cl1 124.7(4) . .
C7 N1 N2 106.1(4) . .
C7 N1 W1 136.3(4) . .
N2 N1 W1 117.6(3) . .
O1 C2 W1 179.1(5) . .
N3 C12 C13 109.1(5) . .
N3 C12 C11 123.7(5) . .
C13 C12 C11 127.3(5) . .
C19 C18 C17 106.3(5) . .
N2 C9 C8 107.7(5) . .
N2 C9 C10 123.2(5) . .
C8 C9 C10 129.0(5) . .
N5 C17 C18 109.5(5) . .
N5 C17 C16 122.0(5) . .
C18 C17 C16 128.5(5) . .
N4 B1 N6 108.2(4) . .
N4 B1 N2 110.0(4) . .
N6 B1 N2 108.9(4) . .
C14 C13 C12 107.1(5) . .
N6 C19 C18 107.8(5) . .
N6 C19 C20 122.8(5) . .
C18 C19 C20 129.4(5) . .
N4 C14 C13 107.6(5) . .
N4 C14 C15 122.2(5) . .
C13 C14 C15 130.1(5) . .
C7 C8 C9 106.9(5) . .
N1 C7 C8 110.3(5) . .
N1 C7 C6 122.6(5) . .
C8 C7 C6 127.0(5) . .
Cl1A C1A Cl3A 112.0(4) . .
Cl1A C1A Cl2A 110.8(4) . .
Cl3A C1A Cl2A 109.5(4) . .
Cl4A C2A Cl5A 107.9(9) . .

loop_
_geom_bond_atom_site_label_1
_geom_bond_atom_site_label_2
_geom_bond_distance
_geom_bond_site_symmetry_2
Au1 C4 2.045(5) .
Au1 C1 2.064(4) 2_666
Au1 W1 2.7567(3) 2_666
Au1 Au1 2.7704(4) 2_666
W1 C1 1.913(5) .
W1 C3 1.974(6) .
W1 C2 1.991(6) .
W1 N1 2.192(4) .
W1 N3 2.212(4) .
W1 N5 2.225(4) .
W1 Au1 2.7566(3) 2_666
Se1 C1 1.860(5) .
Se1 C4 1.904(5) .
Cl1 C5 1.765(5) .
Cl2A C1A 1.761(7) .
Cl1A C1A 1.744(7) .
Cl3A C1A 1.747(6) .
C1 Au1 2.064(4) 2_666
C4 C5 1.315(7) .
N5 C17 1.347(7) .
N5 N6 1.375(5) .
N3 C12 1.350(6) .
N3 N4 1.376(6) .
O2 C3 1.159(6) .
N4 C14 1.358(6) .
N4 B1 1.525(7) .
N6 C19 1.339(6) .
N6 B1 1.544(7) .
N2 C9 1.349(6) .
N2 N1 1.388(6) .
N2 B1 1.548(7) .
O1 C2 1.145(6) .
N1 C7 1.344(6) .
C11 C12 1.477(7) .
C12 C13 1.391(7) .
C18 C19 1.375(7) .
C18 C17 1.391(7) .
C9 C8 1.377(7) .
C9 C10 1.486(7) .
C17 C16 1.478(7) .
C13 C14 1.365(7) .
C19 C20 1.489(7) .
C14 C15 1.484(8) .
C8 C7 1.359(8) .
C6 C7 1.506(8) .
Cl4A C2A 1.693(14) .
Cl5A C2A 1.765(17) .
